data_7220849
loop_
_publ_author_name
'Garg, K.'
'Ganapathi, E.'
'Rajakannu, P.'
'Ravikanth, M.'

_publ_section_title
;
 Stereochemical modulation of emission behaviour in E/Z isomers of
 diphenyldipyrroethene from aggregation induced emission to
 crystallization induced emission.
;
_journal_issue 29
_journal_name_full 'Physical chemistry chemical physics : PCCP'
_journal_page_first 19465
_journal_page_last 19473
_journal_paper_doi 10.1039/c5cp02400e
_journal_volume 17
_journal_year 2015
_chemical_formula_moiety 'C22 H18 N2'
_chemical_formula_sum 'C22 H18 N2'
_chemical_formula_weight 310.38
_chemical_name_systematic
;
 ?
;
_space_group_IT_number 88
_symmetry_cell_setting tetragonal
_symmetry_space_group_name_Hall '-I 4ad'
_symmetry_space_group_name_H-M 'I 41/a :2'
_atom_sites_solution_hydrogens geom
_atom_sites_solution_primary direct
_atom_sites_solution_secondary difmap
_audit_creation_method SHELXL-97
_audit_update_record
;
2015-02-24 deposited with the CCDC.
2015-06-23 downloaded from the CCDC.
;
_cell_angle_alpha 90.00
_cell_angle_beta 90.00
_cell_angle_gamma 90.00
_cell_formula_units_Z 8
_cell_length_a 18.225(9)
_cell_length_b 18.225(9)
_cell_length_c 9.896(5)
_cell_measurement_reflns_used 2943
_cell_measurement_temperature 150(2)
_cell_measurement_theta_max 31.3
_cell_measurement_theta_min 3.2
_cell_volume 3287(3)
_computing_cell_refinement 'CrystalClear-SM Expert 2.0 r4'
_computing_data_collection 'CrystalClear-SM Expert 2.0 r4 (Rigaku, 2009)'
_computing_data_reduction 'CrystalClear-SM Expert 2.0 r4'
_computing_molecular_graphics 'CrystalStructure 4.0 (Rigaku, 2010)'
_computing_publication_material 'CrystalStructure 4.0'
_computing_structure_refinement 'SHELXL97 (Sheldrick, 2008)'
_computing_structure_solution 'SHELXS86 (Sheldrick, 1985)'
_diffrn_ambient_temperature 150(2)
_diffrn_detector_area_resol_mean 28.5714
_diffrn_measured_fraction_theta_full 0.999
_diffrn_measured_fraction_theta_max 0.999
_diffrn_measurement_device_type 'Rigaku Saturn724+'
_diffrn_measurement_method \w
_diffrn_radiation_monochromator graphite
_diffrn_radiation_source 'fine-focus sealed tube'
_diffrn_radiation_type MoK\a
_diffrn_radiation_wavelength 0.71075
_diffrn_reflns_av_R_equivalents 0.0495
_diffrn_reflns_av_sigmaI/netI 0.0255
_diffrn_reflns_limit_h_max 18
_diffrn_reflns_limit_h_min -21
_diffrn_reflns_limit_k_max 20
_diffrn_reflns_limit_k_min -21
_diffrn_reflns_limit_l_max 11
_diffrn_reflns_limit_l_min -11
_diffrn_reflns_number 12104
_diffrn_reflns_theta_full 24.98
_diffrn_reflns_theta_max 24.98
_diffrn_reflns_theta_min 3.16
_exptl_absorpt_coefficient_mu 0.074
_exptl_absorpt_correction_T_max 0.9978
_exptl_absorpt_correction_T_min 0.9711
_exptl_absorpt_correction_type multi-scan
_exptl_absorpt_process_details 'NUMABS (Rigaku, 1999)'
_exptl_crystal_colour Colorless
_exptl_crystal_density_diffrn 1.254
_exptl_crystal_density_method 'not measured'
_exptl_crystal_description Plate
_exptl_crystal_F_000 1312
_exptl_crystal_size_max 0.40
_exptl_crystal_size_mid 0.06
_exptl_crystal_size_min 0.03
_refine_diff_density_max 0.174
_refine_diff_density_min -0.192
_refine_diff_density_rms 0.036
_refine_ls_extinction_method none
_refine_ls_goodness_of_fit_ref 1.338
_refine_ls_hydrogen_treatment mixed
_refine_ls_matrix_type full
_refine_ls_number_parameters 123
_refine_ls_number_reflns 1450
_refine_ls_number_restraints 2
_refine_ls_restrained_S_all 1.337
_refine_ls_R_factor_all 0.1020
_refine_ls_R_factor_gt 0.1000
_refine_ls_shift/su_max 0.000
_refine_ls_shift/su_mean 0.000
_refine_ls_structure_factor_coef Fsqd
_refine_ls_weighting_details 'calc w=1/[\s^2^(Fo^2^)+(0.0381P)^2^+6.6808P] where P=(Fo^2^+2Fc^2^)/3'
_refine_ls_weighting_scheme calc
_refine_ls_wR_factor_gt 0.1948
_refine_ls_wR_factor_ref 0.1958
_reflns_number_gt 1428
_reflns_number_total 1450
_reflns_threshold_expression >2sigma(I)
_cod_data_source_file c5cp02400e2.cif
_cod_data_source_block mr-kg-n1
_cod_depositor_comments
;
The following automatic conversions were performed:

'_symmetry_cell_setting' value 'Tetragonal' changed to 'tetragonal'
according to
/usr/data/users/saulius/crontab/automatic-downloads/rss-feeds/RSC/lib/dictionaries/cif_core.dic
dictionary named 'cif_core.dic' version 2.4.2 from 2011-04-26.

'_exptl_absorpt_correction_type' value 'Multi-scan' changed to
'multi-scan' according to
/usr/data/users/saulius/crontab/automatic-downloads/rss-feeds/RSC/lib/dictionaries/cif_core.dic
dictionary named 'cif_core.dic' version 2.4.2 from 2011-04-26.

Automatic conversion script
Id: cif_fix_values 3271 2015-04-21 07:52:19Z andrius 

 Adding full bibliography for 7220849--7220850.cif.
;
_cod_original_sg_symbol_H-M 'I 41/a'
_cod_database_code 7220849

loop_
_symmetry_equiv_pos_as_xyz
'x, y, z'
'-x, -y+1/2, z'
'-y+3/4, x+1/4, z+1/4'
'y+1/4, -x+1/4, z+1/4'
'x+1/2, y+1/2, z+1/2'
'-x+1/2, -y+1, z+1/2'
'-y+5/4, x+3/4, z+3/4'
'y+3/4, -x+3/4, z+3/4'
'-x, -y, -z'
'x, y-1/2, -z'
'y-3/4, -x-1/4, -z-1/4'
'-y-1/4, x-1/4, -z-1/4'
'-x+1/2, -y+1/2, -z+1/2'
'x+1/2, y, -z+1/2'
'y-1/4, -x+1/4, -z+1/4'
'-y+1/4, x+1/4, -z+1/4'

loop_
_atom_site_label
_atom_site_type_symbol
_atom_site_fract_x
_atom_site_fract_y
_atom_site_fract_z
_atom_site_U_iso_or_equiv
_atom_site_adp_type
_atom_site_occupancy
_atom_site_symmetry_multiplicity
_atom_site_calc_flag
_atom_site_refinement_flags
_atom_site_disorder_group
C2 C 0.59431(17) 0.29991(17) 0.1312(3) 0.0402(8) Uani 1 1 d D .
C5 C 0.7156(2) 0.3186(3) 0.1292(4) 0.0718(13) Uani 1 1 d . .
H5 H 0.7669 0.3097 0.1255 0.086 Uiso 1 1 calc R .
C4 C 0.6832(2) 0.3837(2) 0.1422(4) 0.0687(12) Uani 1 1 d . .
H4 H 0.7074 0.4297 0.1487 0.082 Uiso 1 1 calc R .
N1 N 0.66109(17) 0.26662(16) 0.1220(3) 0.0587(9) Uani 1 1 d . .
H1A H 0.6682 0.2191 0.1129 0.070 Uiso 1 1 calc R .
C6 C 0.4500(2) 0.34330(19) 0.1255(4) 0.0583(11) Uani 1 1 d . .
C7 C 0.44072(18) 0.37683(17) 0.0016(3) 0.0454(8) Uani 1 1 d . .
H7 H 0.4581 0.3539 -0.0785 0.055 Uiso 1 1 calc R .
C8 C 0.4063(2) 0.44319(18) -0.0047(4) 0.0573(10) Uani 1 1 d . .
H8 H 0.3998 0.4666 -0.0896 0.069 Uiso 1 1 calc R .
C9 C 0.3809(3) 0.4766(2) 0.1112(4) 0.0717(13) Uani 1 1 d . .
H9 H 0.3571 0.5229 0.1059 0.086 Uiso 1 1 calc R .
C10 C 0.38988(18) 0.44329(18) 0.2334(4) 0.0509(9) Uani 1 1 d . .
H10 H 0.3722 0.4663 0.3131 0.061 Uiso 1 1 calc R .
C11 C 0.4244(2) 0.37636(18) 0.2413(4) 0.0512(9) Uani 1 1 d . .
H11 H 0.4306 0.3530 0.3263 0.061 Uiso 1 1 calc R .
C3 C 0.6086(2) 0.37244(18) 0.1447(4) 0.0505(9) Uani 1 1 d . .
C1A C 0.5128(5) 0.2860(7) 0.1303(7) 0.032(4) Uani 0.45(2) 1 d PD 1
C1B C 0.5353(5) 0.2419(6) 0.1294(6) 0.035(3) Uani 0.55(2) 1 d PD 2
H3 H 0.578(2) 0.406(2) 0.146(4) 0.085(15) Uiso 1 1 d . .

loop_
_atom_site_aniso_label
_atom_site_aniso_U_11
_atom_site_aniso_U_22
_atom_site_aniso_U_33
_atom_site_aniso_U_23
_atom_site_aniso_U_13
_atom_site_aniso_U_12
C2 0.0415(17) 0.0490(19) 0.0300(16) 0.0018(14) 0.0003(14) -0.0029(14)
C5 0.0339(19) 0.121(4) 0.061(3) 0.028(3) 0.0000(18) -0.006(2)
C4 0.082(3) 0.058(2) 0.066(3) 0.015(2) -0.015(2) -0.035(2)
N1 0.072(2) 0.0438(16) 0.061(2) 0.0051(15) 0.0042(17) 0.0184(15)
C6 0.091(3) 0.0424(19) 0.0418(19) 0.0046(16) 0.0086(19) 0.0295(19)
C7 0.053(2) 0.0416(18) 0.0415(19) 0.0048(15) 0.0036(16) 0.0066(15)
C8 0.078(3) 0.0379(19) 0.056(2) 0.0094(17) -0.018(2) 0.0043(17)
C9 0.099(3) 0.044(2) 0.073(3) -0.003(2) -0.024(2) 0.029(2)
C10 0.0426(19) 0.0460(19) 0.064(2) -0.0189(18) 0.0003(17) 0.0053(15)
C11 0.073(2) 0.0400(18) 0.0403(19) 0.0023(15) 0.0102(18) 0.0088(16)
C3 0.066(2) 0.0335(17) 0.052(2) -0.0007(16) -0.0083(18) 0.0117(16)
C1A 0.043(6) 0.023(7) 0.032(4) 0.002(3) -0.005(3) 0.002(4)
C1B 0.041(5) 0.036(6) 0.026(3) 0.003(3) 0.003(3) -0.003(4)

loop_
_atom_type_symbol
_atom_type_description
_atom_type_scat_dispersion_real
_atom_type_scat_dispersion_imag
_atom_type_scat_source
C C 0.0033 0.0016 'International Tables Vol C Tables 4.2.6.8 and 6.1.1.4'
H H 0.0000 0.0000 'International Tables Vol C Tables 4.2.6.8 and 6.1.1.4'
N N 0.0061 0.0033 'International Tables Vol C Tables 4.2.6.8 and 6.1.1.4'

loop_
_geom_angle_atom_site_label_1
_geom_angle_atom_site_label_2
_geom_angle_atom_site_label_3
_geom_angle
_geom_angle_site_symmetry_1
_geom_angle_site_symmetry_3
C3 C2 N1 105.6(3) . .
C3 C2 C1A 110.7(6) . .
N1 C2 C1A 143.6(6) . .
C3 C2 C1B 145.4(5) . .
N1 C2 C1B 108.9(5) . .
C1A C2 C1B 34.9(3) . .
C4 C5 N1 107.4(3) . .
C4 C5 H5 126.3 . .
N1 C5 H5 126.3 . .
C5 C4 C3 107.9(3) . .
C5 C4 H4 126.1 . .
C3 C4 H4 126.1 . .
C2 N1 C5 109.6(3) . .
C2 N1 H1A 125.2 . .
C5 N1 H1A 125.2 . .
C11 C6 C7 120.3(3) . .
C11 C6 C1A 121.3(4) . .
C7 C6 C1A 114.6(4) . .
C11 C6 C1B 117.9(4) . 2_655
C7 C6 C1B 118.6(3) . 2_655
C1A C6 C1B 37.8(3) . 2_655
C8 C7 C6 119.3(3) . .
C8 C7 H7 120.4 . .
C6 C7 H7 120.4 . .
C7 C8 C9 120.5(3) . .
C7 C8 H8 119.7 . .
C9 C8 H8 119.7 . .
C10 C9 C8 120.1(3) . .
C10 C9 H9 120.0 . .
C8 C9 H9 120.0 . .
C9 C10 C11 120.0(3) . .
C9 C10 H10 120.0 . .
C11 C10 H10 120.0 . .
C10 C11 C6 119.8(3) . .
C10 C11 H11 120.1 . .
C6 C11 H11 120.1 . .
C2 C3 C4 109.5(3) . .
C2 C3 H3 127(3) . .
C4 C3 H3 123(3) . .
C1A C1A C2 119.2(12) 2_655 .
C1A C1A C6 112.8(9) 2_655 .
C2 C1A C6 128.0(8) . .
C1B C1B C2 122.5(12) 2_655 .
C1B C1B C6 112.8(9) 2_655 2_655
C2 C1B C6 124.7(7) . 2_655

loop_
_geom_bond_atom_site_label_1
_geom_bond_atom_site_label_2
_geom_bond_distance
_geom_bond_site_symmetry_2
C2 C3 1.354(5) .
C2 N1 1.363(4) .
C2 C1A 1.507(9) .
C2 C1B 1.509(8) .
C5 C4 1.331(6) .
C5 N1 1.374(5) .
C5 H5 0.9500 .
C4 C3 1.375(6) .
C4 H4 0.9500 .
N1 H1A 0.8800 .
C6 C11 1.376(5) .
C6 C7 1.381(5) .
C6 C1A 1.549(12) .
C6 C1B 1.576(11) 2_655
C7 C8 1.364(5) .
C7 H7 0.9500 .
C8 C9 1.378(6) .
C8 H8 0.9500 .
C9 C10 1.363(5) .
C9 H9 0.9500 .
C10 C11 1.375(5) .
C10 H10 0.9500 .
C11 H11 0.9500 .
C3 H3 0.82(4) .
C1A C1A 1.39(2) 2_655
C1B C1B 1.32(2) 2_655
C1B C6 1.576(11) 2_655

loop_
_geom_torsion_atom_site_label_1
_geom_torsion_atom_site_label_2
_geom_torsion_atom_site_label_3
_geom_torsion_atom_site_label_4
_geom_torsion
_geom_torsion_site_symmetry_1
_geom_torsion_site_symmetry_4
N1 C5 C4 C3 0.6(5) . .
C3 C2 N1 C5 -0.3(4) . .
C1A C2 N1 C5 178.7(6) . .
C1B C2 N1 C5 -177.5(3) . .
C4 C5 N1 C2 -0.2(5) . .
C11 C6 C7 C8 0.3(6) . .
C1A C6 C7 C8 -157.9(5) . .
C1B C6 C7 C8 159.9(5) 2_655 .
C6 C7 C8 C9 -0.1(6) . .
C7 C8 C9 C10 -0.2(6) . .
C8 C9 C10 C11 0.1(6) . .
C9 C10 C11 C6 0.1(6) . .
C7 C6 C11 C10 -0.4(6) . .
C1A C6 C11 C10 156.4(5) . .
C1B C6 C11 C10 -160.0(5) 2_655 .
N1 C2 C3 C4 0.7(4) . .
C1A C2 C3 C4 -178.7(4) . .
C1B C2 C3 C4 176.0(5) . .
C5 C4 C3 C2 -0.9(5) . .
C3 C2 C1A C1A -173.9(2) . 2_655
N1 C2 C1A C1A 7.1(7) . 2_655
C1B C2 C1A C1A 0.8(5) . 2_655
C3 C2 C1A C6 7.9(7) . .
N1 C2 C1A C6 -171.1(4) . .
C1B C2 C1A C6 -177.4(11) . .
C11 C6 C1A C1A 97.2(4) . 2_655
C7 C6 C1A C1A -104.9(4) . 2_655
C1B C6 C1A C1A 0.8(5) 2_655 2_655
C11 C6 C1A C2 -84.5(7) . .
C7 C6 C1A C2 73.5(7) . .
C1B C6 C1A C2 179.1(10) 2_655 .
C3 C2 C1B C1B 8.6(7) . 2_655
N1 C2 C1B C1B -176.16(18) . 2_655
C1A C2 C1B C1B -0.1(5) . 2_655
C3 C2 C1B C6 -172.2(5) . 2_655
N1 C2 C1B C6 3.0(6) . 2_655
C1A C2 C1B C6 179.1(9) . 2_655
